data_7159439
loop_
_publ_author_name
'Kumari, Akanksha'
'Jain, Anshul'
'Shukla, Khyati'
'Patra, Ranjan'
'Rana, Nirmal K.'

_publ_section_title
;
 A reusable polymer anchored pyridine mediated formal [4 + 1] annulation
 reaction for the diastereoselective synthesis of 2,3-dihydrobenzofurans.
;
_journal_issue 27
_journal_name_full 'Organic &amp; biomolecular chemistry'
_journal_page_first 5542
_journal_page_last 5546
_journal_paper_doi 10.1039/d3ob00804e
_journal_volume 21
_journal_year 2023
_chemical_formula_sum 'C23 H15 N O'
_chemical_formula_weight 321.36
_space_group_crystal_system orthorhombic
_space_group_IT_number 29
_space_group_name_Hall 'P 2c -2ac'
_space_group_name_H-M_alt 'P c a 21'
_atom_sites_solution_hydrogens geom
_audit_creation_method SHELXL-2018/3
_audit_update_record
;
2023-05-18 deposited with the CCDC.	2023-06-20 downloaded from the CCDC.
;
_cell_angle_alpha 90
_cell_angle_beta 90
_cell_angle_gamma 90
_cell_formula_units_Z 4
_cell_length_a 22.3743(7)
_cell_length_b 5.3342(2)
_cell_length_c 13.0665(4)
_cell_measurement_reflns_used 8056
_cell_measurement_temperature 296(2)
_cell_measurement_theta_max 28.20
_cell_measurement_theta_min 2.40
_cell_volume 1559.47(9)
_computing_cell_refinement 'Bruker SAINT'
_computing_data_collection 'Bruker APEX2'
_computing_data_reduction 'Bruker SAINT'
_computing_molecular_graphics 'Bruker SHELXTL'
_computing_publication_material 'Bruker SHELXTL'
_computing_structure_refinement 'SHELXL-2018/3 (Sheldrick, 2018)'
_computing_structure_solution 'SHELXT 2018/2 (Sheldrick, 2018)'
_diffrn_ambient_temperature 296(2)
_diffrn_measured_fraction_theta_full 0.999
_diffrn_measured_fraction_theta_max 0.999
_diffrn_measurement_device_type 'Bruker APEX-II CCD'
_diffrn_measurement_method '\f and \w scans'
_diffrn_radiation_type MoK\a
_diffrn_radiation_wavelength 0.71073
_diffrn_reflns_av_R_equivalents 0.0505
_diffrn_reflns_av_unetI/netI 0.0324
_diffrn_reflns_Laue_measured_fraction_full 0.999
_diffrn_reflns_Laue_measured_fraction_max 0.999
_diffrn_reflns_limit_h_max 29
_diffrn_reflns_limit_h_min -26
_diffrn_reflns_limit_k_max 7
_diffrn_reflns_limit_k_min -7
_diffrn_reflns_limit_l_max 17
_diffrn_reflns_limit_l_min -17
_diffrn_reflns_number 24697
_diffrn_reflns_point_group_measured_fraction_full 0.999
_diffrn_reflns_point_group_measured_fraction_max 0.998
_diffrn_reflns_theta_full 25.000
_diffrn_reflns_theta_max 28.328
_diffrn_reflns_theta_min 2.397
_diffrn_source 'fine-focus sealed tube'
_exptl_absorpt_coefficient_mu 0.084
_exptl_absorpt_correction_type none
_exptl_absorpt_process_details 'SADABS 2.05 (Sheldrick, 2002)'
_exptl_crystal_colour colorless
_exptl_crystal_density_diffrn 1.369
_exptl_crystal_description block
_exptl_crystal_F_000 672
_exptl_crystal_size_max 0.240
_exptl_crystal_size_mid 0.160
_exptl_crystal_size_min 0.120
_refine_diff_density_max 0.535
_refine_diff_density_min -0.259
_refine_diff_density_rms 0.044
_refine_ls_abs_structure_details
;
 Flack x determined using 1447 quotients [(I+)-(I-)]/[(I+)+(I-)]
 (Parsons, Flack and Wagner, Acta Cryst. B69 (2013) 249-259).
;
_refine_ls_abs_structure_Flack 1.0(6)
_refine_ls_extinction_method none
_refine_ls_goodness_of_fit_ref 1.048
_refine_ls_hydrogen_treatment constr
_refine_ls_matrix_type full
_refine_ls_number_parameters 226
_refine_ls_number_reflns 3884
_refine_ls_number_restraints 1
_refine_ls_restrained_S_all 1.048
_refine_ls_R_factor_all 0.0520
_refine_ls_R_factor_gt 0.0433
_refine_ls_shift/su_max 0.000
_refine_ls_shift/su_mean 0.000
_refine_ls_structure_factor_coef Fsqd
_refine_ls_weighting_details 'w=1/[\s^2^(Fo^2^)+(0.0453P)^2^+0.6188P] where P=(Fo^2^+2Fc^2^)/3'
_refine_ls_weighting_scheme calc
_refine_ls_wR_factor_gt 0.1005
_refine_ls_wR_factor_ref 0.1050
_reflns_Friedel_coverage 0.914
_reflns_Friedel_fraction_full 0.999
_reflns_Friedel_fraction_max 0.997
_reflns_number_gt 3436
_reflns_number_total 3884
_reflns_threshold_expression 'I > 2\s(I)'
_cod_data_source_file d3ob00804e3.cif
_cod_data_source_block shelx
_cod_depositor_comments 'Adding full bibliography for 7159438--7159439.cif.'
_cod_database_code 7159439
_shelx_shelxl_version_number 2018/3
_shelx_space_group_comment
;
The symmetry employed for this shelxl refinement is uniquely defined
by the following loop, which should always be used as a source of
symmetry information in preference to the above space-group names.
They are only intended as comments.
;
_shelx_estimated_absorpt_t_min 0.980
_shelx_estimated_absorpt_t_max 0.990

loop_
_space_group_symop_operation_xyz
'x, y, z'
'-x, -y, z+1/2'
'x+1/2, -y, z'
'-x+1/2, y, z+1/2'

loop_
_atom_site_label
_atom_site_type_symbol
_atom_site_fract_x
_atom_site_fract_y
_atom_site_fract_z
_atom_site_U_iso_or_equiv
_atom_site_adp_type
_atom_site_occupancy
_atom_site_site_symmetry_order
_atom_site_calc_flag
_atom_site_refinement_flags_posn
_atom_site_refinement_flags_adp
_atom_site_refinement_flags_occupancy
_atom_site_disorder_assembly
_atom_site_disorder_group
N1 N -0.49653(10) -0.5853(4) -0.44560(16) 0.0220(5) Uani 1 1 d . . . . .
O1 O -0.37345(8) -0.1777(4) -0.52913(15) 0.0272(4) Uani 1 1 d . . . . .
C1 C -0.38430(13) 0.0142(5) -0.5983(2) 0.0251(6) Uani 1 1 d . . . . .
C2 C -0.34263(13) 0.1832(6) -0.6349(2) 0.0284(6) Uani 1 1 d . . . . .
H2 H -0.302626 0.174920 -0.615844 0.034 Uiso 1 1 calc R U . . .
C3 C -0.36350(13) 0.3654(5) -0.7012(2) 0.0284(6) Uani 1 1 d . . . . .
H3 H -0.336857 0.483501 -0.726886 0.034 Uiso 1 1 calc R U . . .
C4 C -0.42347(13) 0.3771(5) -0.7308(2) 0.0258(6) Uani 1 1 d . . . . .
H4 H -0.436019 0.500887 -0.776098 0.031 Uiso 1 1 calc R U . . .
C5 C -0.46428(12) 0.2053(5) -0.6931(2) 0.0242(6) Uani 1 1 d . . . . .
H5 H -0.504213 0.212391 -0.712660 0.029 Uiso 1 1 calc R U . . .
C6 C -0.44438(12) 0.0207(5) -0.6251(2) 0.0235(5) Uani 1 1 d . . . . .
C7 C -0.47267(12) -0.1798(5) -0.5689(2) 0.0225(5) Uani 1 1 d . . . . .
C8 C -0.42798(11) -0.2945(5) -0.5114(2) 0.0217(5) Uani 1 1 d . . . . .
C9 C -0.43985(11) -0.4979(5) -0.44815(19) 0.0206(5) Uani 1 1 d . . . . .
C10 C -0.39512(11) -0.6323(5) -0.3844(2) 0.0214(5) Uani 1 1 d . . . . .
C11 C -0.33544(12) -0.5587(5) -0.3804(2) 0.0268(6) Uani 1 1 d . . . . .
H11 H -0.323137 -0.417280 -0.416320 0.032 Uiso 1 1 calc R U . . .
C12 C -0.29411(12) -0.6933(6) -0.3236(2) 0.0294(6) Uani 1 1 d . . . . .
H12 H -0.254424 -0.641767 -0.321514 0.035 Uiso 1 1 calc R U . . .
C13 C -0.31185(12) -0.9051(6) -0.2697(2) 0.0290(6) Uani 1 1 d . . . . .
H13 H -0.284097 -0.996387 -0.232045 0.035 Uiso 1 1 calc R U . . .
C14 C -0.37113(12) -0.9793(5) -0.2724(2) 0.0273(6) Uani 1 1 d . . . . .
H14 H -0.383265 -1.120384 -0.236113 0.033 Uiso 1 1 calc R U . . .
C15 C -0.41239(12) -0.8443(5) -0.3289(2) 0.0242(6) Uani 1 1 d . . . . .
H15 H -0.452138 -0.895256 -0.329847 0.029 Uiso 1 1 calc R U . . .
C16 C -0.54014(11) -0.4816(5) -0.5029(2) 0.0212(5) Uani 1 1 d . . . . .
C17 C -0.53031(12) -0.2736(5) -0.5647(2) 0.0236(5) Uani 1 1 d . . . . .
H17 H -0.561215 -0.200311 -0.601668 0.028 Uiso 1 1 calc R U . . .
C18 C -0.59952(11) -0.6075(5) -0.4952(2) 0.0219(5) Uani 1 1 d . . . . .
C19 C -0.60686(12) -0.8156(5) -0.4323(2) 0.0267(6) Uani 1 1 d . . . . .
H19 H -0.574264 -0.876494 -0.395835 0.032 Uiso 1 1 calc R U . . .
C20 C -0.66145(13) -0.9338(5) -0.4229(2) 0.0304(6) Uani 1 1 d . . . . .
H20 H -0.665496 -1.071100 -0.379599 0.037 Uiso 1 1 calc R U . . .
C21 C -0.71013(12) -0.8479(6) -0.4779(2) 0.0296(6) Uani 1 1 d . . . . .
H21 H -0.747005 -0.926777 -0.471425 0.035 Uiso 1 1 calc R U . . .
C22 C -0.70379(12) -0.6455(6) -0.5422(2) 0.0309(7) Uani 1 1 d . . . . .
H22 H -0.736424 -0.589178 -0.579777 0.037 Uiso 1 1 calc R U . . .
C23 C -0.64918(13) -0.5244(5) -0.5514(2) 0.0288(6) Uani 1 1 d . . . . .
H23 H -0.645451 -0.387592 -0.595042 0.035 Uiso 1 1 calc R U . . .

loop_
_atom_site_aniso_label
_atom_site_aniso_U_11
_atom_site_aniso_U_22
_atom_site_aniso_U_33
_atom_site_aniso_U_23
_atom_site_aniso_U_13
_atom_site_aniso_U_12
N1 0.0223(10) 0.0217(10) 0.0220(10) -0.0017(9) 0.0017(8) 0.0004(9)
O1 0.0222(9) 0.0301(10) 0.0293(10) 0.0015(8) 0.0012(8) -0.0017(8)
C1 0.0336(15) 0.0221(12) 0.0196(12) -0.0018(10) 0.0016(11) 0.0036(11)
C2 0.0241(13) 0.0325(15) 0.0285(13) -0.0078(12) 0.0044(11) 0.0008(11)
C3 0.0334(15) 0.0253(14) 0.0264(14) -0.0050(11) 0.0098(12) -0.0058(11)
C4 0.0341(14) 0.0226(13) 0.0207(12) -0.0006(11) 0.0041(11) -0.0012(11)
C5 0.0256(13) 0.0236(13) 0.0235(13) -0.0028(11) 0.0028(10) -0.0009(11)
C6 0.0299(13) 0.0204(12) 0.0201(12) -0.0038(10) 0.0044(11) -0.0024(11)
C7 0.0264(13) 0.0211(12) 0.0201(11) -0.0043(10) 0.0025(10) 0.0001(11)
C8 0.0168(11) 0.0245(12) 0.0237(13) -0.0068(11) 0.0038(10) -0.0025(10)
C9 0.0181(11) 0.0250(12) 0.0188(12) -0.0039(10) -0.0003(9) 0.0038(10)
C10 0.0210(12) 0.0233(12) 0.0200(11) -0.0046(10) -0.0006(10) 0.0037(10)
C11 0.0220(13) 0.0281(13) 0.0303(14) -0.0018(12) -0.0014(11) 0.0020(11)
C12 0.0187(12) 0.0358(15) 0.0337(15) -0.0039(13) -0.0033(11) 0.0036(12)
C13 0.0275(14) 0.0329(14) 0.0267(13) -0.0035(12) -0.0059(11) 0.0101(12)
C14 0.0301(14) 0.0278(14) 0.0239(13) -0.0002(11) -0.0016(11) 0.0064(11)
C15 0.0200(12) 0.0296(14) 0.0230(13) -0.0009(11) -0.0006(10) 0.0030(11)
C16 0.0183(11) 0.0221(12) 0.0231(12) -0.0059(10) 0.0017(9) -0.0005(9)
C17 0.0230(12) 0.0256(12) 0.0224(12) -0.0017(11) -0.0019(10) 0.0058(11)
C18 0.0171(11) 0.0247(12) 0.0238(12) -0.0080(10) -0.0004(9) 0.0002(10)
C19 0.0253(13) 0.0271(13) 0.0276(14) -0.0012(12) -0.0073(11) 0.0059(11)
C20 0.0358(15) 0.0247(13) 0.0309(15) 0.0041(12) -0.0020(12) -0.0020(12)
C21 0.0230(12) 0.0312(15) 0.0345(15) -0.0022(12) 0.0031(12) -0.0071(11)
C22 0.0200(13) 0.0340(15) 0.0388(17) 0.0044(13) -0.0067(11) 0.0014(11)
C23 0.0262(14) 0.0271(13) 0.0331(15) 0.0063(12) 0.0005(11) 0.0004(12)

loop_
_atom_type_symbol
_atom_type_description
_atom_type_scat_dispersion_real
_atom_type_scat_dispersion_imag
_atom_type_scat_source
C C 0.0033 0.0016 'International Tables Vol C Tables 4.2.6.8 and 6.1.1.4'
H H 0.0000 0.0000 'International Tables Vol C Tables 4.2.6.8 and 6.1.1.4'
N N 0.0061 0.0033 'International Tables Vol C Tables 4.2.6.8 and 6.1.1.4'
O O 0.0106 0.0060 'International Tables Vol C Tables 4.2.6.8 and 6.1.1.4'

loop_
_geom_angle_atom_site_label_1
_geom_angle_atom_site_label_2
_geom_angle_atom_site_label_3
_geom_angle
_geom_angle_site_symmetry_1
_geom_angle_site_symmetry_3
_geom_angle_publ_flag
C16 N1 C9 121.6(2) . . ?
C1 O1 C8 106.6(2) . . ?
C2 C1 O1 126.1(3) . . ?
C2 C1 C6 123.3(3) . . ?
O1 C1 C6 110.6(2) . . ?
C1 C2 C3 116.6(3) . . ?
C2 C3 C4 121.9(3) . . ?
C5 C4 C3 120.3(3) . . ?
C4 C5 C6 118.8(3) . . ?
C1 C6 C5 119.1(2) . . ?
C1 C6 C7 106.1(2) . . ?
C5 C6 C7 134.8(3) . . ?
C17 C7 C8 119.3(2) . . ?
C17 C7 C6 134.1(3) . . ?
C8 C7 C6 106.6(2) . . ?
O1 C8 C9 128.1(2) . . ?
O1 C8 C7 110.1(2) . . ?
C9 C8 C7 121.8(2) . . ?
N1 C9 C8 117.6(2) . . ?
N1 C9 C10 116.9(2) . . ?
C8 C9 C10 125.5(2) . . ?
C11 C10 C15 118.2(2) . . ?
C11 C10 C9 122.1(3) . . ?
C15 C10 C9 119.7(2) . . ?
C12 C11 C10 120.9(3) . . ?
C11 C12 C13 120.1(3) . . ?
C14 C13 C12 119.6(3) . . ?
C15 C14 C13 120.3(3) . . ?
C14 C15 C10 120.9(3) . . ?
N1 C16 C17 122.4(2) . . ?
N1 C16 C18 115.0(2) . . ?
C17 C16 C18 122.7(2) . . ?
C7 C17 C16 117.3(2) . . ?
C19 C18 C23 117.9(2) . . ?
C19 C18 C16 120.3(2) . . ?
C23 C18 C16 121.8(2) . . ?
C20 C19 C18 121.5(2) . . ?
C19 C20 C21 120.0(3) . . ?
C22 C21 C20 119.7(3) . . ?
C21 C22 C23 120.6(3) . . ?
C22 C23 C18 120.3(3) . . ?

loop_
_geom_bond_atom_site_label_1
_geom_bond_atom_site_label_2
_geom_bond_distance
_geom_bond_site_symmetry_2
_geom_bond_publ_flag
N1 C16 1.349(3) . ?
N1 C9 1.351(3) . ?
O1 C1 1.387(3) . ?
O1 C8 1.389(3) . ?
C1 C2 1.382(4) . ?
C1 C6 1.390(4) . ?
C2 C3 1.384(4) . ?
C3 C4 1.398(4) . ?
C4 C5 1.384(4) . ?
C5 C6 1.399(4) . ?
C6 C7 1.444(4) . ?
C7 C17 1.385(4) . ?
C7 C8 1.392(4) . ?
C8 C9 1.390(4) . ?
C9 C10 1.486(4) . ?
C10 C11 1.393(4) . ?
C10 C15 1.398(4) . ?
C11 C12 1.387(4) . ?
C12 C13 1.389(4) . ?
C13 C14 1.385(4) . ?
C14 C15 1.384(4) . ?
C16 C17 1.389(4) . ?
C16 C18 1.492(3) . ?
C18 C19 1.391(4) . ?
C18 C23 1.404(4) . ?
C19 C20 1.380(4) . ?
C20 C21 1.383(4) . ?
C21 C22 1.375(4) . ?
C22 C23 1.387(4) . ?

loop_
_geom_torsion_atom_site_label_1
_geom_torsion_atom_site_label_2
_geom_torsion_atom_site_label_3
_geom_torsion_atom_site_label_4
_geom_torsion
_geom_torsion_site_symmetry_1
_geom_torsion_site_symmetry_2
_geom_torsion_site_symmetry_3
_geom_torsion_site_symmetry_4
_geom_torsion_publ_flag
C8 O1 C1 C2 178.0(3) . . . . ?
C8 O1 C1 C6 -0.3(3) . . . . ?
O1 C1 C2 C3 -178.0(2) . . . . ?
C6 C1 C2 C3 0.1(4) . . . . ?
C1 C2 C3 C4 -0.6(4) . . . . ?
C2 C3 C4 C5 0.6(4) . . . . ?
C3 C4 C5 C6 0.0(4) . . . . ?
C2 C1 C6 C5 0.5(4) . . . . ?
O1 C1 C6 C5 178.9(2) . . . . ?
C2 C1 C6 C7 -178.3(3) . . . . ?
O1 C1 C6 C7 0.1(3) . . . . ?
C4 C5 C6 C1 -0.6(4) . . . . ?
C4 C5 C6 C7 177.8(3) . . . . ?
C1 C6 C7 C17 -177.8(3) . . . . ?
C5 C6 C7 C17 3.7(5) . . . . ?
C1 C6 C7 C8 0.2(3) . . . . ?
C5 C6 C7 C8 -178.4(3) . . . . ?
C1 O1 C8 C9 179.6(3) . . . . ?
C1 O1 C8 C7 0.4(3) . . . . ?
C17 C7 C8 O1 177.9(2) . . . . ?
C6 C7 C8 O1 -0.4(3) . . . . ?
C17 C7 C8 C9 -1.3(4) . . . . ?
C6 C7 C8 C9 -179.6(2) . . . . ?
C16 N1 C9 C8 0.7(4) . . . . ?
C16 N1 C9 C10 -178.0(2) . . . . ?
O1 C8 C9 N1 -177.8(2) . . . . ?
C7 C8 C9 N1 1.3(4) . . . . ?
O1 C8 C9 C10 0.7(4) . . . . ?
C7 C8 C9 C10 179.8(2) . . . . ?
N1 C9 C10 C11 -179.6(2) . . . . ?
C8 C9 C10 C11 1.8(4) . . . . ?
N1 C9 C10 C15 2.4(4) . . . . ?
C8 C9 C10 C15 -176.1(2) . . . . ?
C15 C10 C11 C12 0.6(4) . . . . ?
C9 C10 C11 C12 -177.4(3) . . . . ?
C10 C11 C12 C13 0.1(4) . . . . ?
C11 C12 C13 C14 -0.6(4) . . . . ?
C12 C13 C14 C15 0.4(4) . . . . ?
C13 C14 C15 C10 0.3(4) . . . . ?
C11 C10 C15 C14 -0.8(4) . . . . ?
C9 C10 C15 C14 177.2(3) . . . . ?
C9 N1 C16 C17 -2.6(4) . . . . ?
C9 N1 C16 C18 177.2(2) . . . . ?
C8 C7 C17 C16 -0.6(4) . . . . ?
C6 C7 C17 C16 177.2(3) . . . . ?
N1 C16 C17 C7 2.5(4) . . . . ?
C18 C16 C17 C7 -177.3(2) . . . . ?
N1 C16 C18 C19 0.0(3) . . . . ?
C17 C16 C18 C19 179.8(2) . . . . ?
N1 C16 C18 C23 -178.9(2) . . . . ?
C17 C16 C18 C23 0.9(4) . . . . ?
C23 C18 C19 C20 -1.7(4) . . . . ?
C16 C18 C19 C20 179.3(3) . . . . ?
C18 C19 C20 C21 1.0(4) . . . . ?
C19 C20 C21 C22 0.3(4) . . . . ?
C20 C21 C22 C23 -0.8(5) . . . . ?
C21 C22 C23 C18 0.1(5) . . . . ?
C19 C18 C23 C22 1.2(4) . . . . ?
C16 C18 C23 C22 -179.8(3) . . . . ?
